data_4028263
loop_
_publ_author_name
'Ping Li'
'Chen Zhao'
'Mark D. Smith'
'Ken D. Shimizu'

_publ_contact_author_name
;
;
_publ_section_title
;
 Comprehensive Experimental Study of N-Heterocyclic \p-Stacking
 Interactions of Neutral and Cationic Pyridines
;
_journal_name_full 'Journal of Organic Chemistry'
_journal_page_first 5303
_journal_page_last 5313
_journal_paper_doi 10.1021/jo400370e
_journal_volume 78
_journal_year 2013
_chemical_formula_moiety 'C35 H25 N O4'
_chemical_formula_sum 'C35 H25 N O4'
_chemical_formula_weight 523.56
_chemical_name_systematic
;
 ? 
;
_space_group_crystal_system triclinic
_space_group_IT_number 2
_space_group_name_Hall '-P 1'
_space_group_name_H-M_alt 'P -1'
_symmetry_space_group_name_Hall '-P 1'
_symmetry_space_group_name_H-M 'P -1'
_atom_sites_solution_hydrogens geom
_atom_sites_solution_primary direct
_atom_sites_solution_secondary difmap
_audit_creation_date 2012-03-20
_audit_creation_method
;
  Olex2 1.1
  (compiled Nov  1 2011 20:42:30, GUI svn.r3906)
;
_cell_angle_alpha 67.295(2)
_cell_angle_beta 81.595(2)
_cell_angle_gamma 77.510(2)
_cell_formula_units_Z 2
_cell_length_a 9.3073(10)
_cell_length_b 12.0801(12)
_cell_length_c 12.4086(13)
_cell_measurement_reflns_used 5816
_cell_measurement_temperature 100(2)
_cell_measurement_theta_max 28.227
_cell_measurement_theta_min 2.652
_cell_volume 1253.5(2)
_computing_cell_refinement 'SAINT v6.45A (Bruker, 2003)'
_computing_data_collection 'SMART Version 5.625 (Bruker, 2001)'
_computing_data_reduction 'SAINT v6.45A (Bruker, 2003)'
_computing_molecular_graphics
;
O. V. Dolomanov, L. J. Bourhis, R. J. Gildea, J. A. K. Howard and H. Puschmann,
OLEX2: a complete structure solution, refinement and analysis program.
J. Appl. Cryst. (2009). 42, 339-341.
;
_computing_publication_material
;
O. V. Dolomanov, L. J. Bourhis, R. J. Gildea, J. A. K. Howard and H. Puschmann,
OLEX2: a complete structure solution, refinement and analysis program.
J. Appl. Cryst. (2009). 42, 339-341.
;
_computing_structure_refinement
;
SHELXL, G.M. Sheldrick, Acta Cryst.
2008). A64, 112-122
;
_computing_structure_solution
;
SHELXS, G.M. Sheldrick, Acta Cryst.
(2008). A64, 112-122
;
_diffrn_ambient_temperature 100(2)
_diffrn_measured_fraction_theta_full 0.997
_diffrn_measured_fraction_theta_max 0.997
_diffrn_measurement_device_type 'Bruker SMART APEX CCD diffractometer'
_diffrn_measurement_method 'omega scans'
_diffrn_radiation_monochromator Parallel,graphite
_diffrn_radiation_type 'Mo K\a'
_diffrn_radiation_wavelength 0.71073
_diffrn_reflns_av_R_equivalents 0.0403
_diffrn_reflns_av_unetI/netI 0.0428
_diffrn_reflns_limit_h_max 12
_diffrn_reflns_limit_h_min -12
_diffrn_reflns_limit_k_max 16
_diffrn_reflns_limit_k_min -16
_diffrn_reflns_limit_l_max 16
_diffrn_reflns_limit_l_min -16
_diffrn_reflns_number 22587
_diffrn_reflns_theta_full 28.27
_diffrn_reflns_theta_max 28.27
_diffrn_reflns_theta_min 1.78
_diffrn_source 'sealed tube'
_diffrn_source_current 35.0
_diffrn_source_power 1.575
_diffrn_source_target Mo
_diffrn_source_voltage 45.0
_exptl_absorpt_coefficient_mu 0.091
_exptl_absorpt_correction_type none
_exptl_crystal_colour colorless
_exptl_crystal_density_diffrn 1.387
_exptl_crystal_description prism
_exptl_crystal_F_000 548
_exptl_crystal_size_max 0.32
_exptl_crystal_size_mid 0.28
_exptl_crystal_size_min 0.15
_refine_diff_density_max 0.377
_refine_diff_density_min -0.266
_refine_diff_density_rms 0.051
_refine_ls_extinction_method none
_refine_ls_goodness_of_fit_ref 1.016
_refine_ls_hydrogen_treatment constr
_refine_ls_matrix_type full
_refine_ls_number_parameters 363
_refine_ls_number_reflns 6207
_refine_ls_number_restraints 0
_refine_ls_restrained_S_all 1.016
_refine_ls_R_factor_all 0.0585
_refine_ls_R_factor_gt 0.0454
_refine_ls_shift/su_max 0.000
_refine_ls_shift/su_mean 0.000
_refine_ls_structure_factor_coef Fsqd
_refine_ls_weighting_details 'calc w=1/[\s^2^(Fo^2^)+(0.0614P)^2^+0.0000P] where P=(Fo^2^+2Fc^2^)/3'
_refine_ls_weighting_scheme calc
_refine_ls_wR_factor_gt 0.1082
_refine_ls_wR_factor_ref 0.1145
_reflns_number_gt 4822
_reflns_number_total 6207
_reflns_threshold_expression >2sigma(I)
_cod_data_source_file jo400370e_si_002.cif
_cod_data_source_block lpb57m
_cod_database_code 4028263

loop_
_space_group_symop_id
_space_group_symop_operation_xyz
1 'x, y, z'
2 '-x, -y, -z'

loop_
_atom_site_label
_atom_site_type_symbol
_atom_site_fract_x
_atom_site_fract_y
_atom_site_fract_z
_atom_site_U_iso_or_equiv
_atom_site_adp_type
_atom_site_occupancy
_atom_site_symmetry_multiplicity
_atom_site_calc_flag
_atom_site_refinement_flags
O1 O 1.06465(10) 0.89523(8) 0.43237(8) 0.0268(2) Uani 1 1 d .
O2 O 0.48269(9) 0.83509(8) 0.55121(8) 0.0233(2) Uani 1 1 d .
O3 O 0.75447(10) 0.73607(8) 0.86460(8) 0.0232(2) Uani 1 1 d .
O4 O 0.39943(10) 0.86076(8) 0.87095(8) 0.0245(2) Uani 1 1 d .
N1 N 0.59480(11) 0.77263(10) 0.72375(9) 0.0178(2) Uani 1 1 d .
C1 C 0.96989(14) 0.84454(11) 0.49661(12) 0.0199(3) Uani 1 1 d .
C2 C 0.82012(13) 0.83110(11) 0.46872(11) 0.0185(3) Uani 1 1 d .
C3 C 0.72049(13) 0.88974(11) 0.55313(11) 0.0177(3) Uani 1 1 d .
H3 H 0.6943 0.9802 0.5139 0.021 Uiso 1 1 calc R
C4 C 0.58406(13) 0.83268(11) 0.60350(11) 0.0176(3) Uani 1 1 d .
C5 C 0.72377(13) 0.78158(11) 0.76375(11) 0.0176(3) Uani 1 1 d .
C6 C 0.81338(13) 0.85450(11) 0.65874(11) 0.0174(3) Uani 1 1 d .
H6 H 0.8318 0.9286 0.6683 0.021 Uiso 1 1 calc R
C7 C 0.96165(13) 0.77668(11) 0.63044(11) 0.0178(3) Uani 1 1 d .
C8 C 0.92186(12) 0.66101(11) 0.62805(11) 0.0164(3) Uani 1 1 d .
C9 C 0.84038(13) 0.69239(11) 0.53341(11) 0.0167(3) Uani 1 1 d .
C10 C 0.78452(13) 0.60279(12) 0.50931(11) 0.0177(3) Uani 1 1 d .
C11 C 0.69669(14) 0.63258(13) 0.41508(12) 0.0226(3) Uani 1 1 d .
H11 H 0.6710 0.7155 0.3655 0.027 Uiso 1 1 calc R
C12 C 0.64756(14) 0.54426(13) 0.39360(12) 0.0255(3) Uani 1 1 d .
H12 H 0.5897 0.5663 0.3290 0.031 Uiso 1 1 calc R
C13 C 0.68254(14) 0.42226(13) 0.46648(13) 0.0253(3) Uani 1 1 d .
H13 H 0.6488 0.3612 0.4513 0.030 Uiso 1 1 calc R
C14 C 0.76548(14) 0.39044(12) 0.55982(12) 0.0226(3) Uani 1 1 d .
H14 H 0.7873 0.3071 0.6094 0.027 Uiso 1 1 calc R
C15 C 0.81972(13) 0.47858(11) 0.58444(11) 0.0179(3) Uani 1 1 d .
C16 C 0.90599(13) 0.44524(11) 0.68474(11) 0.0177(3) Uani 1 1 d .
C17 C 0.94206(14) 0.32312(12) 0.76172(12) 0.0222(3) Uani 1 1 d .
H17 H 0.9106 0.2607 0.7472 0.027 Uiso 1 1 calc R
C18 C 1.02168(14) 0.29253(12) 0.85713(12) 0.0244(3) Uani 1 1 d .
H18 H 1.0469 0.2094 0.9062 0.029 Uiso 1 1 calc R
C19 C 1.06596(14) 0.38286(12) 0.88252(12) 0.0232(3) Uani 1 1 d .
H19 H 1.1188 0.3615 0.9497 0.028 Uiso 1 1 calc R
C20 C 1.03251(13) 0.50258(12) 0.80957(12) 0.0207(3) Uani 1 1 d .
H20 H 1.0621 0.5637 0.8274 0.025 Uiso 1 1 calc R
C21 C 0.95509(12) 0.53692(11) 0.70857(11) 0.0171(3) Uani 1 1 d .
C22 C 0.78394(15) 0.89481(12) 0.34161(11) 0.0252(3) Uani 1 1 d .
H22A H 0.8387 0.8466 0.2961 0.038 Uiso 1 1 calc R
H22B H 0.8118 0.9757 0.3105 0.038 Uiso 1 1 calc R
H22C H 0.6778 0.9033 0.3361 0.038 Uiso 1 1 calc R
C23 C 1.09201(14) 0.77549(12) 0.69124(12) 0.0233(3) Uani 1 1 d .
H23A H 1.0644 0.7557 0.7750 0.035 Uiso 1 1 calc R
H23B H 1.1212 0.8559 0.6575 0.035 Uiso 1 1 calc R
H23C H 1.1748 0.7141 0.6806 0.035 Uiso 1 1 calc R
C24 C 0.49050(13) 0.70080(12) 0.80039(11) 0.0181(3) Uani 1 1 d .
C25 C 0.39710(13) 0.74362(12) 0.87891(11) 0.0192(3) Uani 1 1 d .
C26 C 0.30310(14) 0.67018(12) 0.95882(11) 0.0222(3) Uani 1 1 d .
H26 H 0.2397 0.6982 1.0138 0.027 Uiso 1 1 calc R
C27 C 0.30248(14) 0.55631(12) 0.95780(11) 0.0229(3) Uani 1 1 d .
H27 H 0.2389 0.5060 1.0128 0.027 Uiso 1 1 calc R
C28 C 0.39323(14) 0.51480(13) 0.87770(12) 0.0237(3) Uani 1 1 d .
H28 H 0.3904 0.4371 0.8766 0.028 Uiso 1 1 calc R
C29 C 0.48864(14) 0.58715(12) 0.79874(12) 0.0219(3) Uani 1 1 d .
H29 H 0.5521 0.5588 0.7440 0.026 Uiso 1 1 calc R
C30 C 0.37549(15) 0.87965(12) 0.97716(12) 0.0232(3) Uani 1 1 d .
C31 C 0.48758(17) 0.83529(13) 1.05219(13) 0.0314(3) Uani 1 1 d .
H31 H 0.5788 0.7915 1.0328 0.038 Uiso 1 1 calc R
C32 C 0.4651(2) 0.85552(15) 1.15615(14) 0.0422(4) Uani 1 1 d .
H32 H 0.5412 0.8249 1.2089 0.051 Uiso 1 1 calc R
C33 C 0.3326(2) 0.92004(15) 1.18391(14) 0.0445(4) Uani 1 1 d .
H33 H 0.3177 0.9327 1.2560 0.053 Uiso 1 1 calc R
C34 C 0.2218(2) 0.96628(15) 1.10683(15) 0.0408(4) Uani 1 1 d .
H34 H 0.1315 1.0118 1.1252 0.049 Uiso 1 1 calc R
C35 C 0.24342(16) 0.94567(13) 1.00213(14) 0.0310(3) Uani 1 1 d .
H35 H 0.1681 0.9767 0.9487 0.037 Uiso 1 1 calc R

loop_
_atom_site_aniso_label
_atom_site_aniso_U_11
_atom_site_aniso_U_22
_atom_site_aniso_U_33
_atom_site_aniso_U_23
_atom_site_aniso_U_13
_atom_site_aniso_U_12
O1 0.0260(5) 0.0207(5) 0.0306(6) -0.0070(4) 0.0063(4) -0.0080(4)
O2 0.0197(4) 0.0251(5) 0.0247(5) -0.0088(4) -0.0070(4) 0.0000(4)
O3 0.0247(5) 0.0267(5) 0.0180(5) -0.0063(4) -0.0046(4) -0.0057(4)
O4 0.0345(5) 0.0186(5) 0.0201(5) -0.0080(4) 0.0010(4) -0.0045(4)
N1 0.0168(5) 0.0188(6) 0.0179(6) -0.0066(5) -0.0013(4) -0.0035(4)
C1 0.0218(6) 0.0123(6) 0.0247(7) -0.0077(5) 0.0006(5) -0.0007(5)
C2 0.0202(6) 0.0151(6) 0.0183(7) -0.0046(5) -0.0009(5) -0.0025(5)
C3 0.0199(6) 0.0128(6) 0.0188(6) -0.0043(5) -0.0029(5) -0.0011(5)
C4 0.0179(6) 0.0141(6) 0.0201(7) -0.0076(5) -0.0025(5) 0.0021(5)
C5 0.0175(6) 0.0159(6) 0.0208(7) -0.0086(5) -0.0023(5) -0.0017(5)
C6 0.0189(6) 0.0144(6) 0.0187(6) -0.0056(5) -0.0023(5) -0.0032(5)
C7 0.0172(6) 0.0149(6) 0.0205(7) -0.0054(5) -0.0017(5) -0.0033(5)
C8 0.0142(5) 0.0159(6) 0.0185(6) -0.0065(5) 0.0009(5) -0.0027(5)
C9 0.0156(6) 0.0158(6) 0.0174(6) -0.0058(5) 0.0004(5) -0.0016(5)
C10 0.0165(6) 0.0189(7) 0.0185(7) -0.0088(5) 0.0022(5) -0.0032(5)
C11 0.0225(6) 0.0240(7) 0.0212(7) -0.0081(6) -0.0031(5) -0.0033(5)
C12 0.0228(7) 0.0341(8) 0.0247(7) -0.0156(6) -0.0035(5) -0.0050(6)
C13 0.0226(7) 0.0295(8) 0.0322(8) -0.0201(7) 0.0028(6) -0.0085(6)
C14 0.0210(6) 0.0194(7) 0.0289(8) -0.0120(6) 0.0035(5) -0.0045(5)
C15 0.0151(6) 0.0184(7) 0.0209(7) -0.0096(5) 0.0034(5) -0.0031(5)
C16 0.0158(6) 0.0157(6) 0.0197(7) -0.0061(5) 0.0026(5) -0.0019(5)
C17 0.0249(7) 0.0156(7) 0.0249(7) -0.0069(6) 0.0019(5) -0.0048(5)
C18 0.0250(7) 0.0160(7) 0.0244(7) -0.0016(6) 0.0010(5) -0.0003(5)
C19 0.0208(6) 0.0250(7) 0.0190(7) -0.0036(6) -0.0031(5) -0.0018(5)
C20 0.0195(6) 0.0201(7) 0.0222(7) -0.0073(6) -0.0016(5) -0.0037(5)
C21 0.0144(6) 0.0164(6) 0.0187(6) -0.0056(5) 0.0008(5) -0.0017(5)
C22 0.0332(7) 0.0202(7) 0.0188(7) -0.0039(6) -0.0024(6) -0.0034(6)
C23 0.0194(6) 0.0208(7) 0.0310(8) -0.0090(6) -0.0046(5) -0.0051(5)
C24 0.0163(6) 0.0196(7) 0.0174(6) -0.0048(5) -0.0038(5) -0.0034(5)
C25 0.0203(6) 0.0177(7) 0.0193(7) -0.0056(5) -0.0053(5) -0.0027(5)
C26 0.0201(6) 0.0269(8) 0.0190(7) -0.0082(6) -0.0013(5) -0.0033(5)
C27 0.0224(6) 0.0256(7) 0.0197(7) -0.0036(6) -0.0033(5) -0.0098(5)
C28 0.0263(7) 0.0209(7) 0.0270(7) -0.0091(6) -0.0059(6) -0.0073(5)
C29 0.0209(6) 0.0245(7) 0.0235(7) -0.0117(6) -0.0031(5) -0.0035(5)
C30 0.0335(7) 0.0162(7) 0.0199(7) -0.0066(6) 0.0014(5) -0.0065(5)
C31 0.0407(8) 0.0204(8) 0.0317(8) -0.0085(6) -0.0089(7) -0.0005(6)
C32 0.0709(12) 0.0263(9) 0.0311(9) -0.0085(7) -0.0205(8) -0.0045(8)
C33 0.0843(14) 0.0267(9) 0.0262(9) -0.0138(7) 0.0044(8) -0.0150(9)
C34 0.0522(10) 0.0305(9) 0.0421(10) -0.0211(8) 0.0130(8) -0.0083(8)
C35 0.0339(8) 0.0261(8) 0.0330(8) -0.0127(7) 0.0006(6) -0.0036(6)

loop_
_atom_type_symbol
_atom_type_description
_atom_type_scat_dispersion_real
_atom_type_scat_dispersion_imag
_atom_type_scat_source
C C 0.0033 0.0016 'International Tables Vol C Tables 4.2.6.8 and 6.1.1.4'
H H 0.0000 0.0000 'International Tables Vol C Tables 4.2.6.8 and 6.1.1.4'
N N 0.0061 0.0033 'International Tables Vol C Tables 4.2.6.8 and 6.1.1.4'
O O 0.0106 0.0060 'International Tables Vol C Tables 4.2.6.8 and 6.1.1.4'

loop_
_geom_angle_atom_site_label_1
_geom_angle_atom_site_label_2
_geom_angle_atom_site_label_3
_geom_angle
C25 O4 C30 115.63(10)
C4 N1 C5 113.79(10)
C4 N1 C24 124.14(10)
C5 N1 C24 121.94(10)
O1 C1 C2 129.79(12)
O1 C1 C7 130.16(12)
C2 C1 C7 100.04(9)
C1 C2 C3 97.30(9)
C9 C2 C1 95.59(9)
C9 C2 C3 106.74(10)
C22 C2 C1 115.48(10)
C22 C2 C3 113.74(11)
C22 C2 C9 123.66(11)
C2 C3 H3 111.3
C4 C3 C2 112.27(10)
C4 C3 H3 111.3
C4 C3 C6 105.19(10)
C6 C3 C2 105.01(10)
C6 C3 H3 111.3
O2 C4 N1 124.39(11)
O2 C4 C3 127.64(12)
N1 C4 C3 107.96(10)
O3 C5 N1 124.36(11)
O3 C5 C6 127.96(11)
N1 C5 C6 107.67(10)
C3 C6 H6 111.1
C3 C6 C7 105.12(10)
C5 C6 C3 105.37(9)
C5 C6 H6 111.1
C5 C6 C7 112.86(10)
C7 C6 H6 111.1
C1 C7 C6 97.12(9)
C8 C7 C1 95.77(9)
C8 C7 C6 106.53(9)
C23 C7 C1 115.23(10)
C23 C7 C6 114.62(11)
C23 C7 C8 123.17(11)
C9 C8 C7 108.84(11)
C9 C8 C21 121.79(11)
C21 C8 C7 129.35(11)
C8 C9 C2 108.65(10)
C8 C9 C10 121.69(11)
C10 C9 C2 129.62(11)
C11 C10 C9 123.05(12)
C11 C10 C15 118.81(11)
C15 C10 C9 118.14(11)
C10 C11 H11 119.3
C12 C11 C10 121.38(13)
C12 C11 H11 119.3
C11 C12 H12 120.0
C11 C12 C13 120.06(13)
C13 C12 H12 120.0
C12 C13 H13 120.0
C14 C13 C12 120.05(12)
C14 C13 H13 120.0
C13 C14 H14 119.1
C13 C14 C15 121.72(13)
C15 C14 H14 119.1
C10 C15 C16 120.19(11)
C14 C15 C10 117.97(12)
C14 C15 C16 121.83(12)
C17 C16 C15 121.79(11)
C17 C16 C21 117.99(11)
C21 C16 C15 120.21(11)
C16 C17 H17 119.3
C18 C17 C16 121.48(12)
C18 C17 H17 119.3
C17 C18 H18 119.7
C17 C18 C19 120.52(13)
C19 C18 H18 119.7
C18 C19 H19 120.3
C20 C19 C18 119.50(12)
C20 C19 H19 120.3
C19 C20 H20 119.3
C19 C20 C21 121.49(12)
C21 C20 H20 119.3
C16 C21 C8 117.91(11)
C20 C21 C8 123.14(11)
C20 C21 C16 118.95(12)
C2 C22 H22A 109.5
C2 C22 H22B 109.5
C2 C22 H22C 109.5
H22A C22 H22B 109.5
H22A C22 H22C 109.5
H22B C22 H22C 109.5
C7 C23 H23A 109.5
C7 C23 H23B 109.5
C7 C23 H23C 109.5
H23A C23 H23B 109.5
H23A C23 H23C 109.5
H23B C23 H23C 109.5
C25 C24 N1 119.56(11)
C29 C24 N1 119.68(11)
C29 C24 C25 120.69(11)
O4 C25 C24 117.35(11)
O4 C25 C26 123.11(12)
C24 C25 C26 119.51(12)
C25 C26 H26 120.2
C27 C26 C25 119.69(12)
C27 C26 H26 120.2
C26 C27 H27 119.6
C28 C27 C26 120.75(12)
C28 C27 H27 119.6
C27 C28 H28 120.1
C27 C28 C29 119.76(12)
C29 C28 H28 120.1
C24 C29 C28 119.57(12)
C24 C29 H29 120.2
C28 C29 H29 120.2
C31 C30 O4 118.78(13)
C35 C30 O4 119.52(13)
C35 C30 C31 121.65(14)
C30 C31 H31 120.6
C30 C31 C32 118.89(15)
C32 C31 H31 120.6
C31 C32 H32 119.8
C31 C32 C33 120.50(16)
C33 C32 H32 119.8
C32 C33 H33 119.9
C32 C33 C34 120.13(15)
C34 C33 H33 119.9
C33 C34 H34 120.2
C33 C34 C35 119.68(16)
C35 C34 H34 120.2
C30 C35 C34 119.13(15)
C30 C35 H35 120.4
C34 C35 H35 120.4

loop_
_geom_bond_atom_site_label_1
_geom_bond_atom_site_label_2
_geom_bond_distance
O1 C1 1.1998(15)
O2 C4 1.2101(14)
O3 C5 1.2064(15)
O4 C25 1.3847(15)
O4 C30 1.4011(16)
N1 C4 1.3926(16)
N1 C5 1.4038(15)
N1 C24 1.4344(15)
C1 C2 1.5400(17)
C1 C7 1.5410(18)
C2 C3 1.5696(18)
C2 C9 1.5351(17)
C2 C22 1.5164(18)
C3 H3 1.0000
C3 C4 1.5140(16)
C3 C6 1.5451(17)
C5 C6 1.5111(17)
C6 H6 1.0000
C6 C7 1.5695(17)
C7 C8 1.5328(16)
C7 C23 1.5143(16)
C8 C9 1.3748(17)
C8 C21 1.4403(17)
C9 C10 1.4388(16)
C10 C11 1.4115(18)
C10 C15 1.4228(18)
C11 H11 0.9500
C11 C12 1.3728(18)
C12 H12 0.9500
C12 C13 1.395(2)
C13 H13 0.9500
C13 C14 1.3691(19)
C14 H14 0.9500
C14 C15 1.4180(16)
C15 C16 1.4564(18)
C16 C17 1.4118(18)
C16 C21 1.4263(16)
C17 H17 0.9500
C17 C18 1.3738(19)
C18 H18 0.9500
C18 C19 1.3992(18)
C19 H19 0.9500
C19 C20 1.3730(18)
C20 H20 0.9500
C20 C21 1.4127(17)
C22 H22A 0.9800
C22 H22B 0.9800
C22 H22C 0.9800
C23 H23A 0.9800
C23 H23B 0.9800
C23 H23C 0.9800
C24 C25 1.3855(18)
C24 C29 1.3848(18)
C25 C26 1.3924(17)
C26 H26 0.9500
C26 C27 1.3818(19)
C27 H27 0.9500
C27 C28 1.3817(19)
C28 H28 0.9500
C28 C29 1.3902(18)
C29 H29 0.9500
C30 C31 1.378(2)
C30 C35 1.378(2)
C31 H31 0.9500
C31 C32 1.382(2)
C32 H32 0.9500
C32 C33 1.383(3)
C33 H33 0.9500
C33 C34 1.385(3)
C34 H34 0.9500
C34 C35 1.393(2)
C35 H35 0.9500

loop_
_geom_torsion_atom_site_label_1
_geom_torsion_atom_site_label_2
_geom_torsion_atom_site_label_3
_geom_torsion_atom_site_label_4
_geom_torsion
O1 C1 C2 C3 -122.97(14)
O1 C1 C2 C9 129.32(14)
O1 C1 C2 C22 -2.3(2)
O1 C1 C7 C6 122.84(14)
O1 C1 C7 C8 -129.65(14)
O1 C1 C7 C23 1.3(2)
O3 C5 C6 C3 -179.86(13)
O3 C5 C6 C7 65.97(17)
O4 C25 C26 C27 177.01(11)
O4 C30 C31 C32 178.96(12)
O4 C30 C35 C34 -178.60(12)
N1 C5 C6 C3 1.27(13)
N1 C5 C6 C7 -112.90(11)
N1 C24 C25 O4 6.40(17)
N1 C24 C25 C26 -175.53(11)
N1 C24 C29 C28 176.35(11)
C1 C2 C3 C4 -147.04(10)
C1 C2 C3 C6 -33.27(11)
C1 C2 C9 C8 32.65(12)
C1 C2 C9 C10 -149.36(12)
C1 C7 C8 C9 -31.57(12)
C1 C7 C8 C21 150.06(12)
C2 C1 C7 C6 -56.10(10)
C2 C1 C7 C8 51.41(10)
C2 C1 C7 C23 -177.62(11)
C2 C3 C4 O2 -64.64(17)
C2 C3 C4 N1 114.22(11)
C2 C3 C6 C5 -119.75(10)
C2 C3 C6 C7 -0.30(11)
C2 C9 C10 C11 0.2(2)
C2 C9 C10 C15 -179.72(11)
C3 C2 C9 C8 -66.72(12)
C3 C2 C9 C10 111.27(14)
C3 C6 C7 C1 33.71(10)
C3 C6 C7 C8 -64.50(12)
C3 C6 C7 C23 155.71(10)
C4 N1 C5 O3 -179.91(12)
C4 N1 C5 C6 -0.99(14)
C4 N1 C24 C25 -109.11(14)
C4 N1 C24 C29 73.73(16)
C4 C3 C6 C5 -1.11(13)
C4 C3 C6 C7 118.34(10)
C5 N1 C4 O2 179.15(12)
C5 N1 C4 C3 0.25(14)
C5 N1 C24 C25 75.26(16)
C5 N1 C24 C29 -101.91(14)
C5 C6 C7 C1 148.04(10)
C5 C6 C7 C8 49.83(13)
C5 C6 C7 C23 -89.97(12)
C6 C3 C4 O2 -178.29(12)
C6 C3 C4 N1 0.57(13)
C6 C7 C8 C9 67.64(12)
C6 C7 C8 C21 -110.74(13)
C7 C1 C2 C3 55.98(10)
C7 C1 C2 C9 -51.74(11)
C7 C1 C2 C22 176.69(11)
C7 C8 C9 C2 -0.69(13)
C7 C8 C9 C10 -178.87(10)
C7 C8 C21 C16 -179.21(11)
C7 C8 C21 C20 1.3(2)
C8 C9 C10 C11 177.95(12)
C8 C9 C10 C15 -1.96(18)
C9 C2 C3 C4 -48.92(13)
C9 C2 C3 C6 64.84(11)
C9 C8 C21 C16 2.60(18)
C9 C8 C21 C20 -176.93(12)
C9 C10 C11 C12 178.83(12)
C9 C10 C15 C14 -179.49(11)
C9 C10 C15 C16 1.95(17)
C10 C11 C12 C13 0.9(2)
C10 C15 C16 C17 179.49(11)
C10 C15 C16 C21 0.29(17)
C11 C10 C15 C14 0.60(17)
C11 C10 C15 C16 -177.96(11)
C11 C12 C13 C14 0.2(2)
C12 C13 C14 C15 -0.9(2)
C13 C14 C15 C10 0.47(18)
C13 C14 C15 C16 179.01(12)
C14 C15 C16 C17 0.99(18)
C14 C15 C16 C21 -178.20(11)
C15 C10 C11 C12 -1.27(19)
C15 C16 C17 C18 -179.05(12)
C15 C16 C21 C8 -2.54(17)
C15 C16 C21 C20 177.02(11)
C16 C17 C18 C19 1.8(2)
C17 C16 C21 C8 178.23(11)
C17 C16 C21 C20 -2.21(17)
C17 C18 C19 C20 -1.6(2)
C18 C19 C20 C21 -0.47(19)
C19 C20 C21 C8 -178.07(12)
C19 C20 C21 C16 2.40(18)
C21 C8 C9 C2 177.83(10)
C21 C8 C9 C10 -0.35(18)
C21 C16 C17 C18 0.17(18)
C22 C2 C3 C4 90.95(12)
C22 C2 C3 C6 -155.29(10)
C22 C2 C9 C8 158.42(12)
C22 C2 C9 C10 -23.59(19)
C23 C7 C8 C9 -156.88(12)
C23 C7 C8 C21 24.75(19)
C24 N1 C4 O2 3.2(2)
C24 N1 C4 C3 -175.70(11)
C24 N1 C5 O3 -3.9(2)
C24 N1 C5 C6 175.06(11)
C24 C25 C26 C27 -0.94(19)
C25 O4 C30 C31 74.95(15)
C25 O4 C30 C35 -107.48(14)
C25 C24 C29 C28 -0.78(19)
C25 C26 C27 C28 -0.54(19)
C26 C27 C28 C29 1.4(2)
C27 C28 C29 C24 -0.71(19)
C29 C24 C25 O4 -176.47(11)
C29 C24 C25 C26 1.60(19)
C30 O4 C25 C24 -146.22(12)
C30 O4 C25 C26 35.79(17)
C30 C31 C32 C33 -0.5(2)
C31 C30 C35 C34 -1.1(2)
C31 C32 C33 C34 -0.8(2)
C32 C33 C34 C35 1.1(2)
C33 C34 C35 C30 -0.2(2)
C35 C30 C31 C32 1.4(2)
